data_7028203
loop_
_publ_author_name
'M\"obus, Juri'
'Kehr, Gerald'
'Daniliuc, Constantin G.'
'Fr\"ohlich, Roland'
'Erker, Gerhard'

_publ_section_title
;
 Borata-alkene derivatives conveniently made by frustrated Lewis pair
 chemistry.
;
_journal_issue 2
_journal_name_full 'Dalton transactions (Cambridge, England : 2003)'
_journal_page_first 632
_journal_page_last 638
_journal_paper_doi 10.1039/c3dt52373j
_journal_volume 43
_journal_year 2014
_chemical_formula_sum 'C43 H42 B F10 P'
_chemical_formula_weight 790.55
_chemical_name_systematic
; 
 ? 
;
_space_group_IT_number 14
_symmetry_cell_setting monoclinic
_symmetry_space_group_name_Hall '-P 2yn'
_symmetry_space_group_name_H-M 'P 1 21/n 1'
_atom_sites_solution_hydrogens geom
_atom_sites_solution_primary direct
_atom_sites_solution_secondary difmap
_audit_creation_method SHELXL-97
_cell_angle_alpha 90.00
_cell_angle_beta 90.5990(10)
_cell_angle_gamma 90.00
_cell_formula_units_Z 4
_cell_length_a 13.6441(2)
_cell_length_b 18.2561(3)
_cell_length_c 15.9218(3)
_cell_measurement_reflns_used 8760
_cell_measurement_temperature 223(2)
_cell_measurement_theta_max 28.28
_cell_measurement_theta_min 4.08
_cell_volume 3965.71(11)
_computing_cell_refinement 'Collect (Nonius B.V., 1998)'
_computing_data_collection 'Collect (Nonius B.V., 1998)'
_computing_data_reduction 'Denzo-SMN (Otwinowski & Minor, 1997)'
_computing_molecular_graphics 'XP (BrukerAXS, 2000)'
_computing_publication_material 'SHELXL-97 (Sheldrick, 1997)'
_computing_structure_refinement 'SHELXL-97 (Sheldrick, 1997)'
_computing_structure_solution 'SHELXS-97 (Sheldrick, 1990)'
_diffrn_ambient_temperature 223(2)
_diffrn_measured_fraction_theta_full 0.986
_diffrn_measured_fraction_theta_max 0.986
_diffrn_measurement_device_type 'Nonius KappaCCD APEXII'
_diffrn_measurement_method '\w and \f scans'
_diffrn_radiation_monochromator 'Montel mirror'
_diffrn_radiation_source 'rotating anode Nonius FR591'
_diffrn_radiation_type MoK\a
_diffrn_radiation_wavelength 0.71073
_diffrn_reflns_av_R_equivalents 0.061
_diffrn_reflns_av_sigmaI/netI 0.0518
_diffrn_reflns_limit_h_max 16
_diffrn_reflns_limit_h_min -16
_diffrn_reflns_limit_k_max 20
_diffrn_reflns_limit_k_min -21
_diffrn_reflns_limit_l_max 18
_diffrn_reflns_limit_l_min -18
_diffrn_reflns_number 28550
_diffrn_reflns_theta_full 25.00
_diffrn_reflns_theta_max 25.00
_diffrn_reflns_theta_min 4.11
_exptl_absorpt_coefficient_mu 0.146
_exptl_absorpt_correction_T_max 0.9956
_exptl_absorpt_correction_T_min 0.9713
_exptl_absorpt_correction_type multi-scan
_exptl_absorpt_process_details 'Denzo (Otwinowski, Borek, Majewski & Minor, 2003)'
_exptl_crystal_colour green-yellow
_exptl_crystal_density_diffrn 1.324
_exptl_crystal_density_method 'not measured'
_exptl_crystal_description plate
_exptl_crystal_F_000 1640
_exptl_crystal_size_max 0.20
_exptl_crystal_size_mid 0.10
_exptl_crystal_size_min 0.03
_refine_diff_density_max 0.284
_refine_diff_density_min -0.278
_refine_diff_density_rms 0.046
_refine_ls_extinction_method none
_refine_ls_goodness_of_fit_ref 1.103
_refine_ls_hydrogen_treatment constr
_refine_ls_matrix_type full
_refine_ls_number_parameters 557
_refine_ls_number_reflns 6883
_refine_ls_number_restraints 87
_refine_ls_restrained_S_all 1.099
_refine_ls_R_factor_all 0.1016
_refine_ls_R_factor_gt 0.0665
_refine_ls_shift/su_max 0.000
_refine_ls_shift/su_mean 0.000
_refine_ls_structure_factor_coef Fsqd
_refine_ls_weighting_details 'calc w=1/[\s^2^(Fo^2^)+(0.0000P)^2^+5.6361P] where P=(Fo^2^+2Fc^2^)/3'
_refine_ls_weighting_scheme calc
_refine_ls_wR_factor_gt 0.1132
_refine_ls_wR_factor_ref 0.1314
_reflns_number_gt 4860
_reflns_number_total 6883
_reflns_threshold_expression >2sigma(I)
_cod_data_source_file c3dt52373j.txt
_cod_data_source_block erk7079
_cod_original_sg_symbol_H-M P21/n
_cod_database_code 7028203

loop_
_symmetry_equiv_pos_as_xyz
'x, y, z'
'-x+1/2, y+1/2, -z+1/2'
'-x, -y, -z'
'x-1/2, -y-1/2, z-1/2'

loop_
_atom_site_label
_atom_site_type_symbol
_atom_site_fract_x
_atom_site_fract_y
_atom_site_fract_z
_atom_site_U_iso_or_equiv
_atom_site_adp_type
_atom_site_occupancy
_atom_site_symmetry_multiplicity
_atom_site_calc_flag
_atom_site_refinement_flags
_atom_site_disorder_assembly
_atom_site_disorder_group
P1 P 0.43344(6) 0.24126(5) 0.29671(5) 0.0350(2) Uani 1 1 d . . .
C11 C 0.5456(2) 0.19753(19) 0.28355(19) 0.0409(8) Uani 1 1 d . A .
C2 C 0.3746(2) 0.24104(19) 0.19747(19) 0.0383(7) Uani 1 1 d . . .
C3 C 0.3548(2) 0.31900(19) 0.1819(2) 0.0422(8) Uani 1 1 d . . .
H3 H 0.3162 0.3331 0.1355 0.051 Uiso 1 1 calc R . .
C4 C 0.3914(2) 0.36980(19) 0.2335(2) 0.0422(8) Uani 1 1 d . . .
C5 C 0.4532(2) 0.33992(18) 0.30587(19) 0.0390(8) Uani 1 1 d . . .
H5 H 0.5230 0.3504 0.2944 0.047 Uiso 1 1 calc R . .
C6 C 0.4267(3) 0.37456(19) 0.3903(2) 0.0450(8) Uani 1 1 d . . .
H6A H 0.3617 0.3577 0.4074 0.054 Uiso 1 1 calc R . .
H6B H 0.4743 0.3592 0.4334 0.054 Uiso 1 1 calc R . .
C7 C 0.4268(3) 0.4574(2) 0.3833(2) 0.0554(10) Uani 1 1 d . . .
H7A H 0.4080 0.4788 0.4373 0.066 Uiso 1 1 calc R . .
H7B H 0.4931 0.4744 0.3704 0.066 Uiso 1 1 calc R . .
C8 C 0.3562(3) 0.4835(2) 0.3154(2) 0.0620(11) Uani 1 1 d . . .
H8A H 0.3586 0.5371 0.3122 0.074 Uiso 1 1 calc R . .
H8B H 0.2894 0.4693 0.3303 0.074 Uiso 1 1 calc R . .
C9 C 0.3811(3) 0.4513(2) 0.2295(2) 0.0551(10) Uani 1 1 d . . .
H9A H 0.3293 0.4640 0.1890 0.066 Uiso 1 1 calc R . .
H9B H 0.4426 0.4727 0.2098 0.066 Uiso 1 1 calc R . .
C12 C 0.6199(2) 0.1735(2) 0.2561(2) 0.0442(8) Uani 1 1 d D . .
C13 C 0.702(3) 0.143(4) 0.212(3) 0.035(7) Uani 0.290(11) 1 d PDU A 1
C14 C 0.771(3) 0.103(3) 0.256(3) 0.055(8) Uani 0.290(11) 1 d PDU A 1
H14 H 0.7595 0.0918 0.3130 0.066 Uiso 0.290(11) 1 calc PR A 1
C15 C 0.864(3) 0.077(3) 0.2163(18) 0.076(8) Uani 0.290(11) 1 d PDU A 1
H15A H 0.8694 0.0242 0.2230 0.091 Uiso 0.290(11) 1 calc PR A 1
H15B H 0.9200 0.1000 0.2453 0.091 Uiso 0.290(11) 1 calc PR A 1
C16 C 0.8678(14) 0.0965(9) 0.1225(11) 0.062(5) Uani 0.290(11) 1 d PDU A 1
H16A H 0.9342 0.0895 0.1011 0.075 Uiso 0.290(11) 1 calc PR A 1
H16B H 0.8227 0.0653 0.0903 0.075 Uiso 0.290(11) 1 calc PR A 1
C17 C 0.8374(12) 0.1769(9) 0.1151(12) 0.060(5) Uani 0.290(11) 1 d PDU A 1
H17A H 0.8519 0.1959 0.0590 0.072 Uiso 0.290(11) 1 calc PR A 1
H17B H 0.8720 0.2068 0.1570 0.072 Uiso 0.290(11) 1 calc PR A 1
C18 C 0.7257(17) 0.178(2) 0.1308(18) 0.058(7) Uani 0.290(11) 1 d PDU A 1
H18A H 0.7021 0.2283 0.1306 0.070 Uiso 0.290(11) 1 calc PR A 1
H18B H 0.6920 0.1512 0.0854 0.070 Uiso 0.290(11) 1 calc PR A 1
C13A C 0.7114(15) 0.1502(15) 0.2210(12) 0.043(5) Uani 0.710(11) 1 d PDU A 2
C14A C 0.7613(13) 0.0923(14) 0.2548(10) 0.058(5) Uani 0.710(11) 1 d PDU A 2
H14A H 0.7363 0.0679 0.3019 0.070 Uiso 0.710(11) 1 calc PR A 2
C15A C 0.8560(11) 0.0675(10) 0.2171(9) 0.080(4) Uani 0.710(11) 1 d PDU A 2
H15C H 0.8450 0.0211 0.1876 0.096 Uiso 0.710(11) 1 calc PR A 2
H15D H 0.9037 0.0586 0.2623 0.096 Uiso 0.710(11) 1 calc PR A 2
C16A C 0.8989(5) 0.1234(4) 0.1555(5) 0.065(2) Uani 0.710(11) 1 d PDU A 2
H16C H 0.9224 0.1667 0.1861 0.078 Uiso 0.710(11) 1 calc PR A 2
H16D H 0.9544 0.1018 0.1257 0.078 Uiso 0.710(11) 1 calc PR A 2
C17A C 0.8183(5) 0.1452(5) 0.0929(4) 0.064(2) Uani 0.710(11) 1 d PDU A 2
H17C H 0.7912 0.1015 0.0656 0.077 Uiso 0.710(11) 1 calc PR A 2
H17D H 0.8452 0.1773 0.0494 0.077 Uiso 0.710(11) 1 calc PR A 2
C18A C 0.7381(8) 0.1853(9) 0.1411(8) 0.059(3) Uani 0.710(11) 1 d PDU A 2
H18C H 0.7602 0.2354 0.1528 0.071 Uiso 0.710(11) 1 calc PR A 2
H18D H 0.6794 0.1885 0.1053 0.071 Uiso 0.710(11) 1 calc PR A 2
C21 C 0.3713(2) 0.20292(17) 0.38805(18) 0.0340(7) Uani 1 1 d . . .
C22 C 0.2674(2) 0.20378(19) 0.38962(19) 0.0392(8) Uani 1 1 d . . .
C23 C 0.2206(2) 0.1609(2) 0.4490(2) 0.0452(8) Uani 1 1 d . . .
H23 H 0.1517 0.1606 0.4496 0.054 Uiso 1 1 calc R . .
C24 C 0.2704(2) 0.1187(2) 0.5072(2) 0.0477(9) Uani 1 1 d . . .
C25 C 0.3713(2) 0.1252(2) 0.5097(2) 0.0479(9) Uani 1 1 d . . .
H25 H 0.4061 0.1000 0.5520 0.057 Uiso 1 1 calc R . .
C26 C 0.4240(2) 0.16712(18) 0.45312(18) 0.0387(8) Uani 1 1 d . . .
C27 C 0.2037(2) 0.2514(2) 0.3330(2) 0.0452(8) Uani 1 1 d . . .
H27 H 0.2477 0.2805 0.2969 0.054 Uiso 1 1 calc R . .
C28 C 0.1363(3) 0.2066(2) 0.2758(2) 0.0642(11) Uani 1 1 d . . .
H28A H 0.1755 0.1770 0.2383 0.096 Uiso 1 1 calc R . .
H28B H 0.0950 0.2393 0.2431 0.096 Uiso 1 1 calc R . .
H28C H 0.0955 0.1749 0.3097 0.096 Uiso 1 1 calc R . .
C29 C 0.1437(3) 0.3051(2) 0.3859(2) 0.0634(11) Uani 1 1 d . . .
H29A H 0.0988 0.2779 0.4211 0.095 Uiso 1 1 calc R . .
H29B H 0.1067 0.3374 0.3490 0.095 Uiso 1 1 calc R . .
H29C H 0.1875 0.3339 0.4211 0.095 Uiso 1 1 calc R . .
C30 C 0.2168(3) 0.0674(2) 0.5663(2) 0.0601(11) Uani 1 1 d . . .
H30 H 0.2668 0.0429 0.6019 0.072 Uiso 1 1 calc R . .
C31 C 0.1484(4) 0.1083(3) 0.6239(3) 0.107(2) Uani 1 1 d . . .
H31A H 0.0983 0.1329 0.5907 0.161 Uiso 1 1 calc R . .
H31B H 0.1853 0.1442 0.6560 0.161 Uiso 1 1 calc R . .
H31C H 0.1177 0.0739 0.6619 0.161 Uiso 1 1 calc R . .
C32 C 0.1623(4) 0.0087(3) 0.5187(3) 0.0950(16) Uani 1 1 d . . .
H32A H 0.1368 -0.0270 0.5579 0.142 Uiso 1 1 calc R . .
H32B H 0.2066 -0.0153 0.4801 0.142 Uiso 1 1 calc R . .
H32C H 0.1085 0.0306 0.4873 0.142 Uiso 1 1 calc R . .
C33 C 0.5339(2) 0.1756(2) 0.4694(2) 0.0466(9) Uani 1 1 d . . .
H33 H 0.5598 0.2092 0.4261 0.056 Uiso 1 1 calc R . .
C34 C 0.5537(3) 0.2105(3) 0.5553(2) 0.0642(11) Uani 1 1 d . . .
H34A H 0.5283 0.1790 0.5990 0.096 Uiso 1 1 calc R . .
H34B H 0.5217 0.2579 0.5578 0.096 Uiso 1 1 calc R . .
H34C H 0.6238 0.2168 0.5634 0.096 Uiso 1 1 calc R . .
C35 C 0.5882(3) 0.1030(2) 0.4613(3) 0.0680(12) Uani 1 1 d . . .
H35A H 0.5675 0.0700 0.5055 0.102 Uiso 1 1 calc R . .
H35B H 0.6582 0.1115 0.4664 0.102 Uiso 1 1 calc R . .
H35C H 0.5736 0.0813 0.4070 0.102 Uiso 1 1 calc R . .
B1 B 0.3716(3) 0.1796(2) 0.1395(2) 0.0393(9) Uani 1 1 d . . .
C41 C 0.4145(2) 0.10091(19) 0.1600(2) 0.0429(8) Uani 1 1 d . . .
F42 F 0.31274(17) 0.07690(12) 0.27592(13) 0.0637(6) Uani 1 1 d . . .
C42 C 0.3884(3) 0.0570(2) 0.2267(2) 0.0502(9) Uani 1 1 d . . .
C43 C 0.4362(3) -0.0073(2) 0.2478(3) 0.0666(12) Uani 1 1 d . . .
F43 F 0.4056(2) -0.04718(14) 0.31410(18) 0.1030(10) Uani 1 1 d . . .
F44 F 0.5596(2) -0.09317(15) 0.2210(2) 0.1176(11) Uani 1 1 d . . .
C44 C 0.5131(4) -0.0307(2) 0.1999(4) 0.0780(14) Uani 1 1 d . . .
F45 F 0.61615(19) -0.01309(16) 0.0850(2) 0.1075(10) Uani 1 1 d . . .
C45 C 0.5400(3) 0.0092(3) 0.1318(3) 0.0719(12) Uani 1 1 d . . .
F46 F 0.52403(16) 0.11067(13) 0.04630(15) 0.0744(7) Uani 1 1 d . . .
C46 C 0.4916(3) 0.0728(2) 0.1132(2) 0.0557(10) Uani 1 1 d . . .
C51 C 0.3358(2) 0.19051(19) 0.04423(19) 0.0405(8) Uani 1 1 d . . .
F52 F 0.21698(18) 0.09872(14) 0.05663(16) 0.0817(8) Uani 1 1 d . . .
C52 C 0.2641(3) 0.1472(2) 0.0084(2) 0.0521(9) Uani 1 1 d . . .
F53 F 0.1697(2) 0.10372(17) -0.10630(18) 0.1052(10) Uani 1 1 d . . .
C53 C 0.2385(3) 0.1488(2) -0.0755(3) 0.0626(11) Uani 1 1 d . . .
F54 F 0.2648(2) 0.19732(18) -0.20976(14) 0.1076(11) Uani 1 1 d . . .
C54 C 0.2860(3) 0.1969(3) -0.1270(2) 0.0644(12) Uani 1 1 d . . .
F55 F 0.4039(2) 0.28871(18) -0.14585(15) 0.1023(10) Uani 1 1 d . . .
C55 C 0.3561(3) 0.2421(3) -0.0952(2) 0.0625(11) Uani 1 1 d . . .
F56 F 0.45243(16) 0.28267(13) 0.01581(13) 0.0690(7) Uani 1 1 d . . .
C56 C 0.3799(2) 0.2387(2) -0.0111(2) 0.0489(9) Uani 1 1 d . . .

loop_
_atom_site_aniso_label
_atom_site_aniso_U_11
_atom_site_aniso_U_22
_atom_site_aniso_U_33
_atom_site_aniso_U_23
_atom_site_aniso_U_13
_atom_site_aniso_U_12
P1 0.0373(4) 0.0359(5) 0.0318(4) 0.0030(4) 0.0058(3) 0.0041(4)
C11 0.0418(18) 0.045(2) 0.0358(17) 0.0049(16) 0.0073(14) 0.0051(16)
C2 0.0379(16) 0.044(2) 0.0328(17) 0.0035(16) 0.0031(13) 0.0053(15)
C3 0.0453(18) 0.049(2) 0.0322(17) 0.0087(17) 0.0059(14) 0.0102(16)
C4 0.0487(19) 0.042(2) 0.0361(18) 0.0029(17) 0.0085(15) 0.0054(16)
C5 0.0427(18) 0.0399(19) 0.0345(17) 0.0024(15) 0.0088(14) -0.0012(15)
C6 0.055(2) 0.040(2) 0.0398(19) -0.0016(16) 0.0064(15) -0.0004(16)
C7 0.073(3) 0.042(2) 0.051(2) -0.0049(19) 0.0073(19) 0.0028(19)
C8 0.083(3) 0.040(2) 0.064(3) 0.001(2) 0.011(2) 0.013(2)
C9 0.069(2) 0.043(2) 0.054(2) 0.0082(19) 0.0052(19) 0.0063(19)
C12 0.0453(19) 0.048(2) 0.0390(18) 0.0037(17) 0.0067(15) 0.0031(16)
C13 0.027(9) 0.043(13) 0.036(11) -0.001(11) -0.006(7) 0.000(9)
C14 0.043(10) 0.048(15) 0.075(13) 0.014(11) 0.015(10) -0.008(9)
C15 0.051(11) 0.071(14) 0.107(14) 0.008(13) 0.031(12) 0.017(11)
C16 0.063(8) 0.064(8) 0.060(8) 0.004(6) 0.014(6) 0.014(6)
C17 0.064(8) 0.062(8) 0.055(8) 0.002(7) 0.023(6) 0.005(7)
C18 0.050(10) 0.099(14) 0.027(9) -0.007(9) 0.019(9) 0.005(10)
C13A 0.042(7) 0.046(6) 0.042(6) -0.007(5) 0.011(6) 0.003(6)
C14A 0.055(7) 0.051(9) 0.070(5) 0.014(5) 0.024(5) 0.017(8)
C15A 0.069(7) 0.071(7) 0.101(6) 0.026(5) 0.032(5) 0.031(6)
C16A 0.055(4) 0.065(4) 0.075(5) 0.003(4) 0.022(3) 0.010(3)
C17A 0.067(4) 0.075(5) 0.051(4) -0.013(3) 0.024(3) -0.001(4)
C18A 0.056(5) 0.079(6) 0.042(5) 0.004(5) 0.001(4) 0.014(5)
C21 0.0382(16) 0.0343(18) 0.0295(16) 0.0050(14) 0.0061(13) 0.0026(14)
C22 0.0414(17) 0.043(2) 0.0331(17) 0.0022(16) 0.0031(14) 0.0047(15)
C23 0.0395(18) 0.054(2) 0.0425(19) 0.0084(17) 0.0060(15) -0.0010(16)
C24 0.051(2) 0.052(2) 0.0408(19) 0.0108(17) 0.0046(16) -0.0026(17)
C25 0.053(2) 0.052(2) 0.0389(19) 0.0157(18) -0.0034(16) 0.0045(17)
C26 0.0456(18) 0.041(2) 0.0301(17) 0.0015(15) 0.0031(14) 0.0018(15)
C27 0.0399(17) 0.056(2) 0.0397(18) 0.0107(18) 0.0082(14) 0.0101(17)
C28 0.050(2) 0.092(3) 0.050(2) 0.007(2) -0.0068(17) 0.004(2)
C29 0.053(2) 0.071(3) 0.066(3) 0.010(2) 0.0159(19) 0.020(2)
C30 0.058(2) 0.070(3) 0.053(2) 0.025(2) 0.0060(18) -0.010(2)
C31 0.150(5) 0.096(4) 0.077(3) 0.016(3) 0.061(3) -0.019(4)
C32 0.120(4) 0.075(4) 0.090(4) 0.021(3) 0.008(3) -0.036(3)
C33 0.0413(18) 0.061(2) 0.0373(18) 0.0096(18) 0.0011(14) 0.0025(17)
C34 0.055(2) 0.092(3) 0.045(2) 0.005(2) -0.0074(17) -0.008(2)
C35 0.056(2) 0.080(3) 0.068(3) 0.017(2) 0.003(2) 0.026(2)
B1 0.0386(19) 0.042(2) 0.037(2) 0.0033(18) 0.0066(16) -0.0015(17)
C41 0.0451(19) 0.038(2) 0.0455(19) -0.0035(17) -0.0041(15) -0.0045(16)
F42 0.0887(16) 0.0502(13) 0.0524(12) 0.0052(11) 0.0152(11) -0.0057(12)
C42 0.059(2) 0.041(2) 0.050(2) -0.0030(18) -0.0032(18) -0.0064(18)
C43 0.092(3) 0.040(2) 0.068(3) 0.011(2) -0.022(2) -0.007(2)
F43 0.155(3) 0.0575(17) 0.096(2) 0.0336(16) -0.0095(18) 0.0001(17)
F44 0.121(2) 0.0596(18) 0.171(3) 0.0084(19) -0.033(2) 0.0334(17)
C44 0.075(3) 0.044(3) 0.114(4) -0.008(3) -0.023(3) 0.015(2)
F45 0.0782(17) 0.083(2) 0.162(3) -0.024(2) 0.0186(18) 0.0294(15)
C45 0.057(2) 0.057(3) 0.101(4) -0.013(3) 0.000(2) 0.010(2)
F46 0.0682(14) 0.0756(17) 0.0798(16) -0.0012(14) 0.0264(12) 0.0072(12)
C46 0.056(2) 0.047(2) 0.064(3) -0.002(2) 0.0000(19) -0.0004(19)
C51 0.0418(18) 0.043(2) 0.0370(18) -0.0020(16) 0.0041(14) 0.0032(15)
F52 0.0821(16) 0.0742(17) 0.0887(18) 0.0127(15) -0.0110(13) -0.0356(14)
C52 0.054(2) 0.047(2) 0.055(2) 0.0022(19) -0.0014(18) 0.0000(18)
F53 0.101(2) 0.104(2) 0.109(2) -0.0248(18) -0.0552(17) -0.0074(18)
C53 0.062(2) 0.062(3) 0.064(3) -0.015(2) -0.025(2) 0.009(2)
F54 0.129(2) 0.146(3) 0.0461(14) -0.0048(16) -0.0291(14) 0.050(2)
C54 0.074(3) 0.080(3) 0.039(2) -0.007(2) -0.013(2) 0.029(3)
F55 0.1010(19) 0.142(3) 0.0641(16) 0.0497(17) 0.0172(14) 0.0035(19)
C55 0.063(2) 0.083(3) 0.042(2) 0.018(2) 0.0095(18) 0.017(2)
F56 0.0655(14) 0.0819(17) 0.0598(13) 0.0120(13) 0.0082(11) -0.0260(13)
C56 0.0450(19) 0.058(2) 0.044(2) 0.0026(18) 0.0043(15) -0.0003(18)

loop_
_atom_type_symbol
_atom_type_description
_atom_type_scat_dispersion_real
_atom_type_scat_dispersion_imag
_atom_type_scat_source
C C 0.0033 0.0016 'International Tables Vol C Tables 4.2.6.8 and 6.1.1.4'
H H 0.0000 0.0000 'International Tables Vol C Tables 4.2.6.8 and 6.1.1.4'
B B 0.0013 0.0007 'International Tables Vol C Tables 4.2.6.8 and 6.1.1.4'
F F 0.0171 0.0103 'International Tables Vol C Tables 4.2.6.8 and 6.1.1.4'
P P 0.1023 0.0942 'International Tables Vol C Tables 4.2.6.8 and 6.1.1.4'

loop_
_geom_angle_atom_site_label_1
_geom_angle_atom_site_label_2
_geom_angle_atom_site_label_3
_geom_angle
C11 P1 C2 106.48(15)
C11 P1 C5 109.40(16)
C2 P1 C5 98.00(15)
C11 P1 C21 109.59(14)
C2 P1 C21 120.02(14)
C5 P1 C21 112.52(14)
C12 C11 P1 164.9(3)
B1 C2 C3 129.6(3)
B1 C2 P1 125.4(3)
C3 C2 P1 103.3(2)
C4 C3 C2 120.3(3)
C4 C3 H3 119.9
C2 C3 H3 119.9
C3 C4 C9 129.2(3)
C3 C4 C5 114.7(3)
C9 C4 C5 116.1(3)
C4 C5 C6 112.5(3)
C4 C5 P1 102.3(2)
C6 C5 P1 116.1(2)
C4 C5 H5 108.5
C6 C5 H5 108.5
P1 C5 H5 108.5
C7 C6 C5 110.3(3)
C7 C6 H6A 109.6
C5 C6 H6A 109.6
C7 C6 H6B 109.6
C5 C6 H6B 109.6
H6A C6 H6B 108.1
C8 C7 C6 111.4(3)
C8 C7 H7A 109.3
C6 C7 H7A 109.3
C8 C7 H7B 109.3
C6 C7 H7B 109.3
H7A C7 H7B 108.0
C7 C8 C9 111.8(3)
C7 C8 H8A 109.3
C9 C8 H8A 109.3
C7 C8 H8B 109.3
C9 C8 H8B 109.3
H8A C8 H8B 107.9
C4 C9 C8 111.5(3)
C4 C9 H9A 109.3
C8 C9 H9A 109.3
C4 C9 H9B 109.3
C8 C9 H9B 109.3
H9A C9 H9B 108.0
C11 C12 C13A 175.5(11)
C11 C12 C13 172(3)
C13A C12 C13 9(5)
C14 C13 C12 119(3)
C14 C13 C18 121.4(19)
C12 C13 C18 115.7(17)
C13 C14 C15 121.6(19)
C13 C14 H14 119.2
C15 C14 H14 119.2
C14 C15 C16 112.3(18)
C14 C15 H15A 109.1
C16 C15 H15A 109.1
C14 C15 H15B 109.1
C16 C15 H15B 109.1
H15A C15 H15B 107.9
C17 C16 C15 106.3(19)
C17 C16 H16A 110.5
C15 C16 H16A 110.5
C17 C16 H16B 110.5
C15 C16 H16B 110.5
H16A C16 H16B 108.7
C16 C17 C18 105.2(18)
C16 C17 H17A 110.7
C18 C17 H17A 110.7
C16 C17 H17B 110.7
C18 C17 H17B 110.7
H17A C17 H17B 108.8
C13 C18 C17 111(2)
C13 C18 H18A 109.4
C17 C18 H18A 109.4
C13 C18 H18B 109.4
C17 C18 H18B 109.4
H18A C18 H18B 108.0
C14A C13A C12 120.5(9)
C14A C13A C18A 123.4(7)
C12 C13A C18A 115.5(7)
C13A C14A C15A 120.3(10)
C13A C14A H14A 119.8
C15A C14A H14A 119.8
C14A C15A C16A 113.0(10)
C14A C15A H15C 109.0
C16A C15A H15C 109.0
C14A C15A H15D 109.0
C16A C15A H15D 109.0
H15C C15A H15D 107.8
C17A C16A C15A 108.2(9)
C17A C16A H16C 110.1
C15A C16A H16C 110.1
C17A C16A H16D 110.1
C15A C16A H16D 110.1
H16C C16A H16D 108.4
C16A C17A C18A 108.1(8)
C16A C17A H17C 110.1
C18A C17A H17C 110.1
C16A C17A H17D 110.1
C18A C17A H17D 110.1
H17C C17A H17D 108.4
C13A C18A C17A 114.2(8)
C13A C18A H18C 108.7
C17A C18A H18C 108.7
C13A C18A H18D 108.7
C17A C18A H18D 108.7
H18C C18A H18D 107.6
C26 C21 C22 119.5(3)
C26 C21 P1 121.5(2)
C22 C21 P1 118.8(2)
C23 C22 C21 118.2(3)
C23 C22 C27 117.6(3)
C21 C22 C27 124.2(3)
C24 C23 C22 123.1(3)
C24 C23 H23 118.5
C22 C23 H23 118.5
C23 C24 C25 117.1(3)
C23 C24 C30 121.5(3)
C25 C24 C30 121.4(3)
C24 C25 C26 123.4(3)
C24 C25 H25 118.3
C26 C25 H25 118.3
C25 C26 C21 117.9(3)
C25 C26 C33 117.4(3)
C21 C26 C33 124.6(3)
C22 C27 C28 112.6(3)
C22 C27 C29 110.2(3)
C28 C27 C29 110.4(3)
C22 C27 H27 107.8
C28 C27 H27 107.8
C29 C27 H27 107.8
C27 C28 H28A 109.5
C27 C28 H28B 109.5
H28A C28 H28B 109.5
C27 C28 H28C 109.5
H28A C28 H28C 109.5
H28B C28 H28C 109.5
C27 C29 H29A 109.5
C27 C29 H29B 109.5
H29A C29 H29B 109.5
C27 C29 H29C 109.5
H29A C29 H29C 109.5
H29B C29 H29C 109.5
C32 C30 C31 110.6(4)
C32 C30 C24 111.5(3)
C31 C30 C24 112.1(4)
C32 C30 H30 107.5
C31 C30 H30 107.5
C24 C30 H30 107.5
C30 C31 H31A 109.5
C30 C31 H31B 109.5
H31A C31 H31B 109.5
C30 C31 H31C 109.5
H31A C31 H31C 109.5
H31B C31 H31C 109.5
C30 C32 H32A 109.5
C30 C32 H32B 109.5
H32A C32 H32B 109.5
C30 C32 H32C 109.5
H32A C32 H32C 109.5
H32B C32 H32C 109.5
C35 C33 C26 112.0(3)
C35 C33 C34 110.8(3)
C26 C33 C34 111.0(3)
C35 C33 H33 107.6
C26 C33 H33 107.6
C34 C33 H33 107.6
C33 C34 H34A 109.5
C33 C34 H34B 109.5
H34A C34 H34B 109.5
C33 C34 H34C 109.5
H34A C34 H34C 109.5
H34B C34 H34C 109.5
C33 C35 H35A 109.5
C33 C35 H35B 109.5
H35A C35 H35B 109.5
C33 C35 H35C 109.5
H35A C35 H35C 109.5
H35B C35 H35C 109.5
C2 B1 C41 124.2(3)
C2 B1 C51 120.8(3)
C41 B1 C51 114.6(3)
C42 C41 C46 113.6(3)
C42 C41 B1 126.0(3)
C46 C41 B1 120.2(3)
F42 C42 C41 119.6(3)
F42 C42 C43 116.7(3)
C41 C42 C43 123.7(4)
F43 C43 C44 120.7(4)
F43 C43 C42 119.9(4)
C44 C43 C42 119.4(4)
F44 C44 C45 121.5(5)
F44 C44 C43 119.1(5)
C45 C44 C43 119.4(4)
F45 C45 C44 119.7(4)
F45 C45 C46 120.7(5)
C44 C45 C46 119.6(4)
F46 C46 C45 116.4(4)
F46 C46 C41 119.4(3)
C45 C46 C41 124.2(4)
C52 C51 C56 114.4(3)
C52 C51 B1 122.0(3)
C56 C51 B1 123.4(3)
F52 C52 C51 119.0(3)
F52 C52 C53 116.8(4)
C51 C52 C53 124.2(4)
F53 C53 C54 120.7(4)
F53 C53 C52 120.8(4)
C54 C53 C52 118.5(4)
F54 C54 C55 120.3(4)
F54 C54 C53 119.5(4)
C55 C54 C53 120.2(4)
F55 C55 C54 120.4(4)
F55 C55 C56 120.0(4)
C54 C55 C56 119.6(4)
F56 C56 C55 116.7(3)
F56 C56 C51 120.1(3)
C55 C56 C51 123.1(4)

loop_
_geom_bond_atom_site_label_1
_geom_bond_atom_site_label_2
_geom_bond_distance
P1 C11 1.741(3)
P1 C2 1.765(3)
P1 C5 1.827(3)
P1 C21 1.830(3)
C11 C12 1.191(4)
C2 B1 1.452(5)
C2 C3 1.469(5)
C3 C4 1.332(5)
C3 H3 0.9400
C4 C9 1.495(5)
C4 C5 1.522(4)
C5 C6 1.533(4)
C5 H5 0.9900
C6 C7 1.517(5)
C6 H6A 0.9800
C6 H6B 0.9800
C7 C8 1.517(5)
C7 H7A 0.9800
C7 H7B 0.9800
C8 C9 1.531(5)
C8 H8A 0.9800
C8 H8B 0.9800
C9 H9A 0.9800
C9 H9B 0.9800
C12 C13A 1.438(7)
C12 C13 1.442(16)
C13 C14 1.370(19)
C13 C18 1.483(14)
C14 C15 1.502(15)
C14 H14 0.9400
C15 C16 1.535(16)
C15 H15A 0.9800
C15 H15B 0.9800
C16 C17 1.529(14)
C16 H16A 0.9800
C16 H16B 0.9800
C17 C18 1.547(15)
C17 H17A 0.9800
C17 H17B 0.9800
C18 H18A 0.9800
C18 H18B 0.9800
C13A C14A 1.364(12)
C13A C18A 1.474(8)
C14A C15A 1.500(8)
C14A H14A 0.9400
C15A C16A 1.536(12)
C15A H15C 0.9800
C15A H15D 0.9800
C16A C17A 1.529(8)
C16A H16C 0.9800
C16A H16D 0.9800
C17A C18A 1.531(10)
C17A H17C 0.9800
C17A H17D 0.9800
C18A H18C 0.9800
C18A H18D 0.9800
C21 C26 1.415(4)
C21 C22 1.419(4)
C22 C23 1.388(4)
C22 C27 1.518(4)
C23 C24 1.379(5)
C23 H23 0.9400
C24 C25 1.382(5)
C24 C30 1.520(5)
C25 C26 1.389(4)
C25 H25 0.9400
C26 C33 1.526(4)
C27 C28 1.526(5)
C27 C29 1.535(5)
C27 H27 0.9900
C28 H28A 0.9700
C28 H28B 0.9700
C28 H28C 0.9700
C29 H29A 0.9700
C29 H29B 0.9700
C29 H29C 0.9700
C30 C32 1.505(6)
C30 C31 1.513(6)
C30 H30 0.9900
C31 H31A 0.9700
C31 H31B 0.9700
C31 H31C 0.9700
C32 H32A 0.9700
C32 H32B 0.9700
C32 H32C 0.9700
C33 C35 1.525(5)
C33 C34 1.530(5)
C33 H33 0.9900
C34 H34A 0.9700
C34 H34B 0.9700
C34 H34C 0.9700
C35 H35A 0.9700
C35 H35B 0.9700
C35 H35C 0.9700
B1 C41 1.584(5)
B1 C51 1.602(5)
C41 C42 1.380(5)
C41 C46 1.393(5)
F42 C42 1.352(4)
C42 C43 1.382(5)
C43 F43 1.352(5)
C43 C44 1.372(6)
F44 C44 1.346(5)
C44 C45 1.360(6)
F45 C45 1.348(5)
C45 C46 1.367(6)
F46 C46 1.348(4)
C51 C52 1.377(5)
C51 C56 1.387(5)
F52 C52 1.341(4)
C52 C53 1.378(5)
F53 C53 1.338(4)
C53 C54 1.368(6)
F54 C54 1.346(4)
C54 C55 1.357(6)
F55 C55 1.346(4)
C55 C56 1.377(5)
F56 C56 1.341(4)

loop_
_geom_torsion_atom_site_label_1
_geom_torsion_atom_site_label_2
_geom_torsion_atom_site_label_3
_geom_torsion_atom_site_label_4
_geom_torsion
C2 P1 C11 C12 27.5(13)
C5 P1 C11 C12 -77.4(13)
C21 P1 C11 C12 158.8(12)
C11 P1 C2 B1 42.5(3)
C5 P1 C2 B1 155.5(3)
C21 P1 C2 B1 -82.6(3)
C11 P1 C2 C3 -123.8(2)
C5 P1 C2 C3 -10.7(2)
C21 P1 C2 C3 111.1(2)
B1 C2 C3 C4 -157.6(3)
P1 C2 C3 C4 7.8(4)
C2 C3 C4 C9 179.7(3)
C2 C3 C4 C5 0.4(4)
C3 C4 C5 C6 -133.5(3)
C9 C4 C5 C6 47.2(4)
C3 C4 C5 P1 -8.1(3)
C9 C4 C5 P1 172.5(2)
C11 P1 C5 C4 121.6(2)
C2 P1 C5 C4 11.0(2)
C21 P1 C5 C4 -116.3(2)
C11 P1 C5 C6 -115.5(3)
C2 P1 C5 C6 133.8(2)
C21 P1 C5 C6 6.6(3)
C4 C5 C6 C7 -51.0(4)
P1 C5 C6 C7 -168.4(2)
C5 C6 C7 C8 57.5(4)
C6 C7 C8 C9 -58.4(4)
C3 C4 C9 C8 134.0(4)
C5 C4 C9 C8 -46.7(4)
C7 C8 C9 C4 51.6(4)
P1 C11 C12 C13A 55(16)
P1 C11 C12 C13 -36(18)
C11 C12 C13 C14 -148(13)
C13A C12 C13 C14 62(9)
C11 C12 C13 C18 53(23)
C13A C12 C13 C18 -97(14)
C12 C13 C14 C15 -173(6)
C18 C13 C14 C15 -15(11)
C13 C14 C15 C16 -4(9)
C14 C15 C16 C17 47(5)
C15 C16 C17 C18 -73(3)
C14 C13 C18 C17 -12(9)
C12 C13 C18 C17 146(5)
C16 C17 C18 C13 55(4)
C11 C12 C13A C14A 149(13)
C13 C12 C13A C14A -91(13)
C11 C12 C13A C18A -40(18)
C13 C12 C13A C18A 80(10)
C12 C13A C14A C15A 179(2)
C18A C13A C14A C15A 8(5)
C13A C14A C15A C16A 14(4)
C14A C15A C16A C17A -51(2)
C15A C16A C17A C18A 65.2(15)
C14A C13A C18A C17A 8(4)
C12 C13A C18A C17A -163.4(19)
C16A C17A C18A C13A -44(2)
C11 P1 C21 C26 23.0(3)
C2 P1 C21 C26 146.6(3)
C5 P1 C21 C26 -99.0(3)
C11 P1 C21 C22 -151.5(3)
C2 P1 C21 C22 -27.9(3)
C5 P1 C21 C22 86.5(3)
C26 C21 C22 C23 -8.6(5)
P1 C21 C22 C23 166.0(3)
C26 C21 C22 C27 168.4(3)
P1 C21 C22 C27 -16.9(4)
C21 C22 C23 C24 1.2(5)
C27 C22 C23 C24 -176.0(3)
C22 C23 C24 C25 5.5(5)
C22 C23 C24 C30 -174.6(3)
C23 C24 C25 C26 -5.1(6)
C30 C24 C25 C26 175.0(4)
C24 C25 C26 C21 -2.1(5)
C24 C25 C26 C33 173.6(3)
C22 C21 C26 C25 9.0(5)
P1 C21 C26 C25 -165.5(3)
C22 C21 C26 C33 -166.4(3)
P1 C21 C26 C33 19.1(4)
C23 C22 C27 C28 -64.5(4)
C21 C22 C27 C28 118.5(4)
C23 C22 C27 C29 59.2(4)
C21 C22 C27 C29 -117.8(4)
C23 C24 C30 C32 62.2(5)
C25 C24 C30 C32 -117.9(4)
C23 C24 C30 C31 -62.4(5)
C25 C24 C30 C31 117.5(4)
C25 C26 C33 C35 65.5(4)
C21 C26 C33 C35 -119.1(4)
C25 C26 C33 C34 -58.9(4)
C21 C26 C33 C34 116.5(4)
C3 C2 B1 C41 167.4(3)
P1 C2 B1 C41 4.8(5)
C3 C2 B1 C51 -4.6(5)
P1 C2 B1 C51 -167.2(2)
C2 B1 C41 C42 57.1(5)
C51 B1 C41 C42 -130.5(3)
C2 B1 C41 C46 -117.1(4)
C51 B1 C41 C46 55.3(4)
C46 C41 C42 F42 -178.1(3)
B1 C41 C42 F42 7.4(5)
C46 C41 C42 C43 2.6(5)
B1 C41 C42 C43 -171.9(3)
F42 C42 C43 F43 0.9(5)
C41 C42 C43 F43 -179.8(3)
F42 C42 C43 C44 179.5(4)
C41 C42 C43 C44 -1.2(6)
F43 C43 C44 F44 -1.7(6)
C42 C43 C44 F44 179.7(4)
F43 C43 C44 C45 177.6(4)
C42 C43 C44 C45 -1.0(7)
F44 C44 C45 F45 -1.4(7)
C43 C44 C45 F45 179.3(4)
F44 C44 C45 C46 -179.2(4)
C43 C44 C45 C46 1.5(7)
F45 C45 C46 F46 0.2(6)
C44 C45 C46 F46 178.0(4)
F45 C45 C46 C41 -177.7(4)
C44 C45 C46 C41 0.1(7)
C42 C41 C46 F46 -179.9(3)
B1 C41 C46 F46 -5.1(5)
C42 C41 C46 C45 -2.1(5)
B1 C41 C46 C45 172.8(4)
C2 B1 C51 C52 -128.2(4)
C41 B1 C51 C52 59.1(4)
C2 B1 C51 C56 58.2(4)
C41 B1 C51 C56 -114.5(4)
C56 C51 C52 F52 179.9(3)
B1 C51 C52 F52 5.8(5)
C56 C51 C52 C53 1.8(5)
B1 C51 C52 C53 -172.3(3)
F52 C52 C53 F53 0.1(6)
C51 C52 C53 F53 178.3(3)
F52 C52 C53 C54 -179.0(3)
C51 C52 C53 C54 -0.9(6)
F53 C53 C54 F54 -1.7(6)
C52 C53 C54 F54 177.5(3)
F53 C53 C54 C55 -179.6(4)
C52 C53 C54 C55 -0.5(6)
F54 C54 C55 F55 1.2(6)
C53 C54 C55 F55 179.1(4)
F54 C54 C55 C56 -177.2(3)
C53 C54 C55 C56 0.7(6)
F55 C55 C56 F56 -1.0(5)
C54 C55 C56 F56 177.4(3)
F55 C55 C56 C51 -178.1(3)
C54 C55 C56 C51 0.4(6)
C52 C51 C56 F56 -178.5(3)
B1 C51 C56 F56 -4.4(5)
C52 C51 C56 C55 -1.6(5)
B1 C51 C56 C55 172.5(3)
